data_4087119
loop_
_publ_author_name
'Zhang, Lei'
'Fang, Bo'
'Hou, Guohua'
'Zi, Guofu'
'Ding, Wanjian'
'Walter, Marc D.'

_publ_section_title
;
 Experimental and Computational Studies of a Uranium Metallacyclocumulene
;
_journal_issue 4
_journal_name_full Organometallics
_journal_page_first 898
_journal_paper_doi 10.1021/acs.organomet.6b00936
_journal_volume 36
_journal_year 2017
_chemical_formula_moiety 'C59 H71 O2 Si2 Th'
_chemical_formula_sum 'C59 H71 O2 Si2 Th'
_chemical_formula_weight 1100.37
_space_group_crystal_system monoclinic
_space_group_IT_number 15
_space_group_name_Hall '-C 2yc'
_space_group_name_H-M_alt 'C 1 2/c 1'
_symmetry_space_group_name_Hall '-C 2yc'
_symmetry_space_group_name_H-M 'C 1 2/c 1'
_atom_sites_solution_hydrogens geom
_audit_creation_method SHELXL-2014/7
_cell_angle_alpha 90
_cell_angle_beta 92.524(9)
_cell_angle_gamma 90
_cell_formula_units_Z 8
_cell_length_a 44.48(2)
_cell_length_b 10.089(5)
_cell_length_c 24.390(13)
_cell_measurement_reflns_used 6825
_cell_measurement_temperature 100(2)
_cell_measurement_theta_max 24.92
_cell_measurement_theta_min 2.22
_cell_volume 10935(9)
_computing_cell_refinement 'Bruker SAINT'
_computing_data_collection 'Bruker APEX2'
_computing_data_reduction 'Bruker SAINT'
_computing_molecular_graphics 'Bruker SHELXTL'
_computing_publication_material 'Bruker SHELXTL'
_computing_structure_refinement 'SHELXL-2014/7 (Sheldrick, 2014)'
_computing_structure_solution 'SHELXS-97 (Sheldrick 2008)'
_diffrn_ambient_temperature 100(2)
_diffrn_measured_fraction_theta_full 0.997
_diffrn_measured_fraction_theta_max 0.991
_diffrn_measurement_device_type 'Bruker APEX-II CCD'
_diffrn_measurement_method '\f and \w scans'
_diffrn_radiation_type MoK\a
_diffrn_radiation_wavelength 0.71073
_diffrn_reflns_av_R_equivalents 0.1014
_diffrn_reflns_av_unetI/netI 0.1209
_diffrn_reflns_Laue_measured_fraction_full 0.997
_diffrn_reflns_Laue_measured_fraction_max 0.991
_diffrn_reflns_limit_h_max 42
_diffrn_reflns_limit_h_min -57
_diffrn_reflns_limit_k_max 13
_diffrn_reflns_limit_k_min -11
_diffrn_reflns_limit_l_max 24
_diffrn_reflns_limit_l_min -31
_diffrn_reflns_number 33273
_diffrn_reflns_point_group_measured_fraction_full 0.997
_diffrn_reflns_point_group_measured_fraction_max 0.991
_diffrn_reflns_theta_full 25.242
_diffrn_reflns_theta_max 27.502
_diffrn_reflns_theta_min 1.671
_exptl_absorpt_coefficient_mu 2.810
_exptl_absorpt_correction_T_max 0.75
_exptl_absorpt_correction_T_min 0.48
_exptl_absorpt_correction_type multi-scan
_exptl_absorpt_process_details SADABS
_exptl_crystal_colour colorless
_exptl_crystal_density_diffrn 1.337
_exptl_crystal_description block
_exptl_crystal_F_000 4472
_exptl_crystal_size_max 0.200
_exptl_crystal_size_mid 0.200
_exptl_crystal_size_min 0.150
_refine_diff_density_max 6.531
_refine_diff_density_min -3.701
_refine_diff_density_rms 0.246
_refine_ls_extinction_method none
_refine_ls_goodness_of_fit_ref 1.049
_refine_ls_hydrogen_treatment constr
_refine_ls_matrix_type full
_refine_ls_number_parameters 606
_refine_ls_number_reflns 12451
_refine_ls_number_restraints 61
_refine_ls_restrained_S_all 1.049
_refine_ls_R_factor_all 0.1038
_refine_ls_R_factor_gt 0.0763
_refine_ls_shift/su_max 0.003
_refine_ls_shift/su_mean 0.000
_refine_ls_structure_factor_coef Fsqd
_refine_ls_weighting_details 'w=1/[\s^2^(Fo^2^)+(0.0862P)^2^+132.6010P] where P=(Fo^2^+2Fc^2^)/3'
_refine_ls_weighting_scheme calc
_refine_ls_wR_factor_gt 0.1823
_refine_ls_wR_factor_ref 0.1979
_reflns_Friedel_coverage 0.000
_reflns_number_gt 9168
_reflns_number_total 12451
_reflns_threshold_expression 'I > 2\s(I)'
_cod_data_source_file om6b00936_si_002.cif
_cod_data_source_block compound17
_cod_original_cell_volume 10936(10)
_cod_database_code 4087119
_shelx_shelxl_version_number 2014/7
_shelx_space_group_comment
; 
The symmetry employed for this shelxl refinement is uniquely defined 
by the following loop, which should always be used as a source of 
symmetry information in preference to the above space-group names. 
They are only intended as comments. 
;
_shelx_estimated_absorpt_t_min 0.603
_shelx_estimated_absorpt_t_max 0.678

loop_
_space_group_symop_operation_xyz
'x, y, z'
'-x, y, -z+1/2'
'x+1/2, y+1/2, z'
'-x+1/2, y+1/2, -z+1/2'
'-x, -y, -z'
'x, -y, z-1/2'
'-x+1/2, -y+1/2, -z'
'x+1/2, -y+1/2, z-1/2'

loop_
_atom_site_label
_atom_site_type_symbol
_atom_site_fract_x
_atom_site_fract_y
_atom_site_fract_z
_atom_site_U_iso_or_equiv
_atom_site_adp_type
_atom_site_occupancy
_atom_site_site_symmetry_order
_atom_site_calc_flag
_atom_site_refinement_flags_posn
_atom_site_refinement_flags_adp
_atom_site_refinement_flags_occupancy
C1 C 0.68451(19) 0.6954(9) 0.9614(4) 0.0240(19) Uani 1 1 d . . .
C2 C 0.6764(2) 0.6957(9) 1.0183(3) 0.0224(19) Uani 1 1 d . . .
C3 C 0.64494(19) 0.7070(9) 1.0187(3) 0.0210(18) Uani 1 1 d . . .
C4 C 0.63368(18) 0.7146(8) 0.9633(4) 0.0199(17) Uani 1 1 d . U .
C5 C 0.65768(19) 0.7020(8) 0.9292(4) 0.0203(18) Uani 1 1 d . . .
C6 C 0.7154(2) 0.7098(11) 0.9397(5) 0.036(2) Uani 1 1 d . . .
H6A H 0.7203 0.6305 0.9187 0.054 Uiso 1 1 calc R U .
H6B H 0.7302 0.7205 0.9705 0.054 Uiso 1 1 calc R U .
H6C H 0.7160 0.7878 0.9158 0.054 Uiso 1 1 calc R U .
C7 C 0.6974(2) 0.7067(11) 1.0677(4) 0.031(2) Uani 1 1 d . . .
H7A H 0.6933 0.7891 1.0873 0.047 Uiso 1 1 calc R U .
H7B H 0.7182 0.7073 1.0562 0.047 Uiso 1 1 calc R U .
H7C H 0.6944 0.6309 1.0920 0.047 Uiso 1 1 calc R U .
C8 C 0.6277(2) 0.7306(10) 1.0694(4) 0.027(2) Uani 1 1 d . . .
H8A H 0.6343 0.6671 1.0979 0.040 Uiso 1 1 calc R U .
H8B H 0.6062 0.7189 1.0608 0.040 Uiso 1 1 calc R U .
H8C H 0.6315 0.8210 1.0826 0.040 Uiso 1 1 calc R U .
C9 C 0.6009(2) 0.7417(10) 0.9453(4) 0.029(2) Uani 1 1 d . . .
H9A H 0.5959 0.8338 0.9538 0.043 Uiso 1 1 calc R U .
H9B H 0.5877 0.6819 0.9648 0.043 Uiso 1 1 calc R U .
H9C H 0.5981 0.7270 0.9057 0.043 Uiso 1 1 calc R U .
C10 C 0.6561(2) 0.7118(10) 0.8678(4) 0.031(2) Uani 1 1 d . . .
H10A H 0.6355 0.6952 0.8540 0.046 Uiso 1 1 calc R U .
H10B H 0.6696 0.6460 0.8525 0.046 Uiso 1 1 calc R U .
H10C H 0.6623 0.8009 0.8568 0.046 Uiso 1 1 calc R U .
C11 C 0.6761(2) 0.1879(9) 1.0043(4) 0.027(2) Uani 1 1 d . . .
C12 C 0.69407(19) 0.2787(10) 1.0355(4) 0.026(2) Uani 1 1 d . . .
C13 C 0.71150(18) 0.3527(10) 0.9983(4) 0.027(2) Uani 1 1 d . . .
C14 C 0.70371(19) 0.3052(10) 0.9445(4) 0.026(2) Uani 1 1 d . . .
C15 C 0.6824(2) 0.2028(10) 0.9488(4) 0.029(2) Uani 1 1 d . . .
C16 C 0.6582(2) 0.0779(11) 1.0271(5) 0.037(2) Uani 1 1 d . . .
H16A H 0.6605 0.0783 1.0672 0.055 Uiso 1 1 calc R U .
H16B H 0.6652 -0.0069 1.0129 0.055 Uiso 1 1 calc R U .
H16C H 0.6369 0.0900 1.0161 0.055 Uiso 1 1 calc R U .
C17 C 0.6965(2) 0.2920(13) 1.0970(4) 0.040(3) Uani 1 1 d . . .
H17A H 0.6834 0.2263 1.1136 0.060 Uiso 1 1 calc R U .
H17B H 0.6902 0.3813 1.1075 0.060 Uiso 1 1 calc R U .
H17C H 0.7173 0.2770 1.1100 0.060 Uiso 1 1 calc R U .
C18 C 0.7387(2) 0.4347(11) 1.0148(5) 0.041(3) Uani 1 1 d . . .
H18A H 0.7555 0.3761 1.0252 0.061 Uiso 1 1 calc R U .
H18B H 0.7340 0.4911 1.0461 0.061 Uiso 1 1 calc R U .
H18C H 0.7441 0.4905 0.9839 0.061 Uiso 1 1 calc R U .
C19 C 0.7201(2) 0.3447(12) 0.8946(4) 0.037(2) Uani 1 1 d . . .
H19A H 0.7125 0.4304 0.8811 0.055 Uiso 1 1 calc R U .
H19B H 0.7169 0.2775 0.8659 0.055 Uiso 1 1 calc R U .
H19C H 0.7417 0.3521 0.9041 0.055 Uiso 1 1 calc R U .
C20 C 0.6711(2) 0.1118(11) 0.9048(4) 0.036(2) Uani 1 1 d . . .
H20A H 0.6502 0.1342 0.8944 0.054 Uiso 1 1 calc R U .
H20B H 0.6722 0.0203 0.9182 0.054 Uiso 1 1 calc R U .
H20C H 0.6835 0.1209 0.8728 0.054 Uiso 1 1 calc R U .
C21 C 0.60476(18) 0.3652(9) 0.8625(3) 0.0204(18) Uani 1 1 d . . .
C22 C 0.58870(18) 0.2412(9) 0.8868(3) 0.0200(17) Uani 1 1 d . . .
C23 C 0.58982(18) 0.2298(9) 0.9413(4) 0.0209(18) Uani 1 1 d . . .
C24 C 0.58876(18) 0.2304(9) 0.9928(4) 0.0211(18) Uani 1 1 d . . .
C25 C 0.58425(18) 0.2401(9) 1.0462(3) 0.0190(17) Uani 1 1 d . . .
C26 C 0.60086(17) 0.3519(9) 1.0780(3) 0.0178(17) Uani 1 1 d . . .
C27 C 0.62163(18) 0.3298(9) 0.8116(3) 0.0218(18) Uani 1 1 d . . .
C28 C 0.6526(2) 0.3310(12) 0.8127(4) 0.036(2) Uani 1 1 d . . .
H28 H 0.6634 0.3565 0.8455 0.043 Uiso 1 1 calc R U .
C29 C 0.6686(2) 0.2955(13) 0.7665(4) 0.044(3) Uani 1 1 d . . .
H29 H 0.6900 0.2955 0.7679 0.053 Uiso 1 1 calc R U .
C30 C 0.6522(3) 0.2600(12) 0.7181(4) 0.041(3) Uani 1 1 d . . .
H30 H 0.6626 0.2353 0.6866 0.049 Uiso 1 1 calc R U .
C31 C 0.6217(2) 0.2606(11) 0.7159(4) 0.035(2) Uani 1 1 d . . .
H31 H 0.6108 0.2370 0.6830 0.042 Uiso 1 1 calc R U .
C32 C 0.6067(2) 0.2961(10) 0.7623(4) 0.029(2) Uani 1 1 d . . .
H32 H 0.5853 0.2976 0.7604 0.035 Uiso 1 1 calc R U .
C33 C 0.5804(2) 0.4718(9) 0.8475(4) 0.0226(19) Uani 1 1 d . . .
C34 C 0.5844(2) 0.5596(9) 0.8052(4) 0.029(2) Uani 1 1 d . . .
H34 H 0.6021 0.5549 0.7848 0.035 Uiso 1 1 calc R U .
C35 C 0.5628(2) 0.6547(10) 0.7921(4) 0.035(2) Uani 1 1 d . . .
H35 H 0.5657 0.7148 0.7628 0.042 Uiso 1 1 calc R U .
C36 C 0.5367(2) 0.6625(11) 0.8218(5) 0.043(3) Uani 1 1 d . . .
H36 H 0.5216 0.7258 0.8120 0.052 Uiso 1 1 calc R U .
C37 C 0.5331(2) 0.5795(11) 0.8646(5) 0.038(3) Uani 1 1 d . . .
H37 H 0.5157 0.5864 0.8859 0.046 Uiso 1 1 calc R U .
C38 C 0.5546(2) 0.4850(11) 0.8773(4) 0.031(2) Uani 1 1 d . . .
H38 H 0.5517 0.4269 0.9073 0.037 Uiso 1 1 calc R U .
C39 C 0.5365(2) 0.1852(13) 0.7972(5) 0.048(3) Uani 1 1 d . . .
H39A H 0.5233 0.2455 0.8164 0.071 Uiso 1 1 calc R U .
H39B H 0.5467 0.2340 0.7686 0.071 Uiso 1 1 calc R U .
H39C H 0.5245 0.1134 0.7803 0.071 Uiso 1 1 calc R U .
C40 C 0.5912(3) -0.0027(13) 0.8132(5) 0.049(3) Uani 1 1 d . . .
H40A H 0.6028 0.0463 0.7867 0.074 Uiso 1 1 calc R U .
H40B H 0.6049 -0.0432 0.8409 0.074 Uiso 1 1 calc R U .
H40C H 0.5794 -0.0721 0.7941 0.074 Uiso 1 1 calc R U .
C41 C 0.5435(2) 0.0176(12) 0.8976(4) 0.040(3) Uani 1 1 d . . .
H41A H 0.5573 -0.0176 0.9265 0.060 Uiso 1 1 calc R U .
H41B H 0.5330 -0.0560 0.8787 0.060 Uiso 1 1 calc R U .
H41C H 0.5287 0.0759 0.9139 0.060 Uiso 1 1 calc R U .
C42 C 0.5178(2) 0.2031(12) 1.0315(5) 0.040(3) Uani 1 1 d . . .
H42A H 0.5209 0.1951 0.9922 0.060 Uiso 1 1 calc R U .
H42B H 0.5146 0.2965 1.0408 0.060 Uiso 1 1 calc R U .
H42C H 0.5001 0.1513 1.0408 0.060 Uiso 1 1 calc R U .
C43 C 0.5574(2) -0.0330(10) 1.0513(5) 0.041(3) Uani 1 1 d . U .
H43A H 0.5761 -0.0397 1.0315 0.061 Uiso 1 1 calc R U .
H43B H 0.5405 -0.0637 1.0275 0.061 Uiso 1 1 calc R U .
H43C H 0.5590 -0.0882 1.0844 0.061 Uiso 1 1 calc R U .
C44 C 0.5435(2) 0.1572(11) 1.1459(4) 0.034(2) Uani 1 1 d . . .
H44A H 0.5268 0.0986 1.1548 0.051 Uiso 1 1 calc R U .
H44B H 0.5381 0.2492 1.1538 0.051 Uiso 1 1 calc R U .
H44C H 0.5615 0.1326 1.1681 0.051 Uiso 1 1 calc R U .
C45 C 0.61753(18) 0.3023(9) 1.1306(3) 0.0213(18) Uani 1 1 d . . .
C46 C 0.6193(2) 0.1684(10) 1.1440(4) 0.0257(19) Uani 1 1 d . . .
H46 H 0.6094 0.1045 1.1210 0.031 Uiso 1 1 calc R U .
C47 C 0.6356(2) 0.1279(12) 1.1915(4) 0.037(2) Uani 1 1 d . . .
H47 H 0.6372 0.0363 1.2002 0.044 Uiso 1 1 calc R U .
C48 C 0.6492(2) 0.2193(11) 1.2254(4) 0.037(2) Uani 1 1 d . . .
H48 H 0.6598 0.1914 1.2581 0.044 Uiso 1 1 calc R U .
C49 C 0.6477(2) 0.3530(12) 1.2122(4) 0.035(2) Uani 1 1 d . . .
H49 H 0.6577 0.4163 1.2353 0.042 Uiso 1 1 calc R U .
C50 C 0.6319(2) 0.3935(10) 1.1657(4) 0.0253(19) Uani 1 1 d . . .
H50 H 0.6307 0.4854 1.1574 0.030 Uiso 1 1 calc R U .
C51 C 0.57629(18) 0.4545(8) 1.0893(4) 0.0203(17) Uani 1 1 d . . .
C52 C 0.5665(2) 0.4848(10) 1.1407(4) 0.030(2) Uani 1 1 d . . .
H52 H 0.5756 0.4433 1.1722 0.036 Uiso 1 1 calc R U .
C53 C 0.5436(2) 0.5743(11) 1.1472(6) 0.045(3) Uani 1 1 d . . .
H53 H 0.5371 0.5932 1.1830 0.053 Uiso 1 1 calc R U .
C54 C 0.5297(2) 0.6375(10) 1.1023(5) 0.038(3) Uani 1 1 d . . .
H54 H 0.5138 0.6989 1.1069 0.046 Uiso 1 1 calc R U .
C55 C 0.5397(2) 0.6084(10) 1.0512(5) 0.036(2) Uani 1 1 d . . .
H55 H 0.5306 0.6516 1.0201 0.043 Uiso 1 1 calc R U .
C56 C 0.5623(2) 0.5189(10) 1.0438(4) 0.028(2) Uani 1 1 d . . .
H56 H 0.5686 0.5004 1.0079 0.033 Uiso 1 1 calc R U .
C57 C 0.7574(4) 0.5074(19) 0.6952(5) 0.060(7) Uani 0.5 1 d G U P
H57 H 0.7561 0.4882 0.6570 0.072 Uiso 0.5 1 calc R U P
C58 C 0.7845(3) 0.4905(19) 0.7249(6) 0.054(6) Uani 0.5 1 d G U P
H58 H 0.8017 0.4598 0.7070 0.064 Uiso 0.5 1 calc R U P
C59 C 0.7864(3) 0.5185(18) 0.7807(6) 0.055(6) Uani 0.5 1 d G U P
H59 H 0.8050 0.5070 0.8010 0.066 Uiso 0.5 1 calc R U P
C60 C 0.7612(4) 0.5634(17) 0.8068(5) 0.046(6) Uani 0.5 1 d G U P
H60 H 0.7625 0.5826 0.8450 0.056 Uiso 0.5 1 calc R U P
C61 C 0.7341(3) 0.5803(18) 0.7771(7) 0.070(8) Uani 0.5 1 d G U P
H61 H 0.7169 0.6110 0.7950 0.084 Uiso 0.5 1 calc R U P
C62 C 0.7322(3) 0.5523(19) 0.7213(7) 0.051(6) Uani 0.5 1 d G U P
H62 H 0.7137 0.5638 0.7010 0.061 Uiso 0.5 1 calc R U P
O1 O 0.62507(13) 0.4180(6) 0.9025(2) 0.0240(14) Uani 1 1 d . U .
O2 O 0.62256(13) 0.4105(6) 1.0448(2) 0.0204(13) Uani 1 1 d . . .
Si1 Si 0.56531(6) 0.1133(3) 0.84738(10) 0.0274(6) Uani 1 1 d . . .
Si2 Si 0.55123(5) 0.1401(3) 1.07084(10) 0.0236(5) Uani 1 1 d . U .
Th1 Th 0.65193(2) 0.44680(3) 0.97837(2) 0.01671(11) Uani 1 1 d . . .

loop_
_atom_site_aniso_label
_atom_site_aniso_U_11
_atom_site_aniso_U_22
_atom_site_aniso_U_33
_atom_site_aniso_U_23
_atom_site_aniso_U_13
_atom_site_aniso_U_12
C1 0.033(5) 0.026(5) 0.014(4) 0.006(4) 0.005(3) -0.006(4)
C2 0.036(5) 0.022(5) 0.009(4) -0.006(3) 0.003(3) 0.003(4)
C3 0.031(4) 0.022(5) 0.009(4) -0.002(3) -0.001(3) 0.006(3)
C4 0.028(3) 0.011(3) 0.021(3) 0.003(3) -0.003(3) -0.002(3)
C5 0.033(4) 0.014(4) 0.014(4) -0.003(3) 0.002(3) -0.003(3)
C6 0.031(5) 0.036(6) 0.041(6) -0.001(5) 0.003(4) -0.005(4)
C7 0.032(5) 0.041(6) 0.019(5) -0.007(4) -0.009(4) -0.006(4)
C8 0.038(5) 0.029(5) 0.014(4) -0.002(4) 0.005(4) 0.001(4)
C9 0.035(5) 0.026(5) 0.024(5) -0.002(4) -0.002(4) 0.004(4)
C10 0.051(6) 0.029(6) 0.013(5) -0.001(4) 0.004(4) -0.007(4)
C11 0.030(4) 0.020(5) 0.032(5) 0.003(4) 0.008(4) 0.012(4)
C12 0.028(4) 0.031(6) 0.020(5) 0.004(4) -0.002(4) 0.005(4)
C13 0.022(4) 0.033(6) 0.026(5) -0.004(4) -0.004(3) 0.009(4)
C14 0.028(4) 0.027(5) 0.022(5) 0.001(4) 0.006(4) 0.009(4)
C15 0.029(4) 0.031(6) 0.027(5) -0.002(4) -0.003(4) 0.014(4)
C16 0.045(6) 0.033(6) 0.033(6) 0.011(5) 0.003(5) 0.006(4)
C17 0.040(5) 0.064(8) 0.016(5) 0.000(5) -0.006(4) 0.023(5)
C18 0.030(5) 0.043(7) 0.048(7) 0.003(5) -0.010(5) 0.004(5)
C19 0.030(5) 0.049(7) 0.032(6) 0.005(5) 0.007(4) 0.002(5)
C20 0.048(6) 0.030(6) 0.031(6) -0.005(5) 0.003(4) 0.009(5)
C21 0.025(4) 0.024(5) 0.012(4) -0.004(3) -0.001(3) 0.000(3)
C22 0.031(4) 0.021(5) 0.008(4) -0.001(3) 0.002(3) 0.001(3)
C23 0.025(4) 0.017(5) 0.020(4) 0.002(4) -0.001(3) -0.005(3)
C24 0.025(4) 0.018(5) 0.020(4) -0.004(4) -0.001(3) -0.004(3)
C25 0.026(4) 0.022(5) 0.009(4) 0.007(3) 0.001(3) 0.003(3)
C26 0.021(4) 0.025(5) 0.008(4) 0.002(3) -0.003(3) -0.001(3)
C27 0.028(4) 0.025(5) 0.012(4) 0.001(4) 0.001(3) 0.002(4)
C28 0.039(5) 0.052(7) 0.017(5) -0.001(5) 0.002(4) 0.010(5)
C29 0.043(6) 0.070(9) 0.020(5) 0.013(5) 0.011(4) 0.012(5)
C30 0.061(7) 0.052(7) 0.010(5) 0.002(5) 0.012(4) 0.009(6)
C31 0.060(7) 0.033(6) 0.014(5) -0.003(4) 0.005(4) -0.003(5)
C32 0.045(5) 0.027(5) 0.016(5) -0.002(4) 0.003(4) -0.007(4)
C33 0.032(4) 0.018(5) 0.017(4) -0.002(3) -0.009(3) 0.000(3)
C34 0.039(5) 0.029(6) 0.019(5) -0.002(4) -0.001(4) -0.002(4)
C35 0.063(7) 0.018(5) 0.023(5) -0.002(4) -0.008(5) 0.002(5)
C36 0.043(6) 0.032(6) 0.053(7) -0.020(6) -0.016(5) 0.013(5)
C37 0.034(5) 0.041(7) 0.039(7) -0.006(5) 0.004(4) -0.001(4)
C38 0.032(5) 0.029(6) 0.032(6) -0.003(4) 0.005(4) -0.001(4)
C39 0.043(6) 0.072(9) 0.027(6) 0.012(6) -0.013(5) -0.015(6)
C40 0.084(9) 0.030(6) 0.034(7) -0.008(5) 0.019(6) -0.010(6)
C41 0.048(6) 0.045(7) 0.027(6) -0.007(5) -0.001(5) -0.015(5)
C42 0.032(5) 0.058(8) 0.030(6) -0.002(5) 0.002(4) -0.001(5)
C43 0.048(5) 0.039(5) 0.036(5) 0.029(4) 0.005(4) -0.012(4)
C44 0.042(5) 0.039(6) 0.022(5) 0.000(5) 0.008(4) -0.009(5)
C45 0.027(4) 0.027(5) 0.010(4) 0.001(3) 0.001(3) 0.003(3)
C46 0.037(5) 0.024(5) 0.017(4) 0.010(4) 0.003(4) 0.001(4)
C47 0.044(6) 0.048(7) 0.019(5) 0.009(5) -0.001(4) 0.009(5)
C48 0.050(6) 0.049(7) 0.011(5) 0.008(4) -0.003(4) 0.009(5)
C49 0.037(5) 0.056(7) 0.011(4) -0.003(5) -0.006(4) 0.009(5)
C50 0.032(4) 0.026(5) 0.018(5) -0.004(4) -0.004(4) 0.006(4)
C51 0.022(4) 0.019(5) 0.020(4) 0.001(4) 0.002(3) -0.003(3)
C52 0.031(5) 0.031(6) 0.028(5) 0.007(4) 0.002(4) 0.000(4)
C53 0.042(6) 0.039(7) 0.054(8) -0.003(6) 0.018(5) 0.000(5)
C54 0.036(5) 0.021(6) 0.057(8) 0.003(5) 0.007(5) 0.001(4)
C55 0.035(5) 0.023(5) 0.049(7) 0.007(5) -0.010(5) 0.006(4)
C56 0.037(5) 0.020(5) 0.025(5) 0.006(4) -0.003(4) -0.002(4)
C57 0.072(10) 0.057(10) 0.050(10) 0.004(8) -0.003(8) -0.002(8)
C58 0.056(9) 0.054(10) 0.051(10) -0.001(8) 0.003(8) 0.017(8)
C59 0.054(9) 0.049(10) 0.060(10) 0.004(8) -0.015(8) 0.005(8)
C60 0.053(9) 0.053(10) 0.034(9) 0.000(7) 0.006(7) -0.015(7)
C61 0.063(10) 0.085(12) 0.062(11) 0.005(9) 0.010(8) 0.027(8)
C62 0.046(9) 0.064(10) 0.042(9) 0.020(8) -0.006(7) 0.007(8)
O1 0.027(3) 0.033(4) 0.011(3) -0.005(3) -0.008(2) -0.007(2)
O2 0.030(3) 0.024(3) 0.007(3) 0.004(2) 0.002(2) -0.005(2)
Si1 0.0373(13) 0.0314(15) 0.0132(12) -0.0038(11) -0.0013(10) -0.0100(11)
Si2 0.0272(12) 0.0242(14) 0.0193(12) 0.0030(10) -0.0007(9) -0.0022(10)
Th1 0.02041(16) 0.01953(18) 0.01008(15) -0.00003(13) -0.00085(10) 0.00076(12)

loop_
_atom_type_symbol
_atom_type_description
_atom_type_scat_dispersion_real
_atom_type_scat_dispersion_imag
_atom_type_scat_source
C C 0.0033 0.0016 'International Tables Vol C Tables 4.2.6.8 and 6.1.1.4'
H H 0.0000 0.0000 'International Tables Vol C Tables 4.2.6.8 and 6.1.1.4'
O O 0.0106 0.0060 'International Tables Vol C Tables 4.2.6.8 and 6.1.1.4'
Si Si 0.0817 0.0704 'International Tables Vol C Tables 4.2.6.8 and 6.1.1.4'
Th Th -7.2400 8.8979 'International Tables Vol C Tables 4.2.6.8 and 6.1.1.4'

loop_
_geom_angle_atom_site_label_1
_geom_angle_atom_site_label_2
_geom_angle_atom_site_label_3
_geom_angle
C5 C1 C2 107.2(7)
C5 C1 C6 124.7(9)
C2 C1 C6 127.3(8)
C5 C1 Th1 72.9(5)
C2 C1 Th1 73.8(5)
C6 C1 Th1 126.7(7)
C3 C2 C1 107.2(7)
C3 C2 C7 125.2(8)
C1 C2 C7 126.8(8)
C3 C2 Th1 73.2(5)
C1 C2 Th1 77.3(5)
C7 C2 Th1 123.3(6)
C2 C3 C4 108.0(7)
C2 C3 C8 124.1(8)
C4 C3 C8 127.1(8)
C2 C3 Th1 78.3(5)
C4 C3 Th1 76.1(5)
C8 C3 Th1 120.1(6)
C5 C4 C3 108.5(7)
C5 C4 C9 126.4(8)
C3 C4 C9 125.0(8)
C5 C4 Th1 76.6(5)
C3 C4 Th1 74.9(5)
C9 C4 Th1 118.1(6)
C4 C5 C1 109.1(8)
C4 C5 C10 126.2(8)
C1 C5 C10 124.3(8)
C4 C5 Th1 75.2(5)
C1 C5 Th1 79.2(5)
C10 C5 Th1 118.6(6)
C1 C6 H6A 109.5
C1 C6 H6B 109.5
H6A C6 H6B 109.5
C1 C6 H6C 109.5
H6A C6 H6C 109.5
H6B C6 H6C 109.5
C2 C7 H7A 109.5
C2 C7 H7B 109.5
H7A C7 H7B 109.5
C2 C7 H7C 109.5
H7A C7 H7C 109.5
H7B C7 H7C 109.5
C3 C8 H8A 109.5
C3 C8 H8B 109.5
H8A C8 H8B 109.5
C3 C8 H8C 109.5
H8A C8 H8C 109.5
H8B C8 H8C 109.5
C4 C9 H9A 109.5
C4 C9 H9B 109.5
H9A C9 H9B 109.5
C4 C9 H9C 109.5
H9A C9 H9C 109.5
H9B C9 H9C 109.5
C5 C10 H10A 109.5
C5 C10 H10B 109.5
H10A C10 H10B 109.5
C5 C10 H10C 109.5
H10A C10 H10C 109.5
H10B C10 H10C 109.5
C15 C11 C12 108.5(9)
C15 C11 C16 125.0(10)
C12 C11 C16 125.5(9)
C15 C11 Th1 77.3(5)
C12 C11 Th1 74.2(5)
C16 C11 Th1 123.7(6)
C11 C12 C13 107.8(8)
C11 C12 C17 127.4(9)
C13 C12 C17 124.7(9)
C11 C12 Th1 77.2(5)
C13 C12 Th1 75.0(5)
C17 C12 Th1 116.8(6)
C14 C13 C12 107.0(8)
C14 C13 C18 126.3(9)
C12 C13 C18 124.6(9)
C14 C13 Th1 76.6(5)
C12 C13 Th1 75.8(5)
C18 C13 Th1 126.5(7)
C15 C14 C13 108.4(8)
C15 C14 C19 127.4(9)
C13 C14 C19 123.4(9)
C15 C14 Th1 78.1(5)
C13 C14 Th1 74.5(5)
C19 C14 Th1 121.8(6)
C11 C15 C14 108.3(9)
C11 C15 C20 123.8(10)
C14 C15 C20 127.5(9)
C11 C15 Th1 74.7(5)
C14 C15 Th1 73.8(5)
C20 C15 Th1 123.7(6)
C11 C16 H16A 109.5
C11 C16 H16B 109.5
H16A C16 H16B 109.5
C11 C16 H16C 109.5
H16A C16 H16C 109.5
H16B C16 H16C 109.5
C12 C17 H17A 109.5
C12 C17 H17B 109.5
H17A C17 H17B 109.5
C12 C17 H17C 109.5
H17A C17 H17C 109.5
H17B C17 H17C 109.5
C13 C18 H18A 109.5
C13 C18 H18B 109.5
H18A C18 H18B 109.5
C13 C18 H18C 109.5
H18A C18 H18C 109.5
H18B C18 H18C 109.5
C14 C19 H19A 109.5
C14 C19 H19B 109.5
H19A C19 H19B 109.5
C14 C19 H19C 109.5
H19A C19 H19C 109.5
H19B C19 H19C 109.5
C15 C20 H20A 109.5
C15 C20 H20B 109.5
H20A C20 H20B 109.5
C15 C20 H20C 109.5
H20A C20 H20C 109.5
H20B C20 H20C 109.5
O1 C21 C27 109.3(7)
O1 C21 C33 108.7(7)
C27 C21 C33 109.5(7)
O1 C21 C22 109.2(7)
C27 C21 C22 111.7(7)
C33 C21 C22 108.4(7)
C23 C22 C21 116.6(8)
C23 C22 Si1 116.3(7)
C21 C22 Si1 126.9(6)
C24 C23 C22 173.3(10)
C23 C24 C25 172.4(9)
C24 C25 C26 117.2(7)
C24 C25 Si2 115.0(7)
C26 C25 Si2 126.1(6)
O2 C26 C45 107.3(6)
O2 C26 C51 109.2(7)
C45 C26 C51 113.0(7)
O2 C26 C25 110.0(6)
C45 C26 C25 112.6(7)
C51 C26 C25 104.7(6)
C28 C27 C32 117.4(8)
C28 C27 C21 120.8(8)
C32 C27 C21 121.9(8)
C27 C28 C29 121.6(9)
C27 C28 H28 119.2
C29 C28 H28 119.2
C28 C29 C30 118.4(10)
C28 C29 H29 120.8
C30 C29 H29 120.8
C31 C30 C29 121.0(9)
C31 C30 H30 119.5
C29 C30 H30 119.5
C30 C31 C32 119.0(9)
C30 C31 H31 120.5
C32 C31 H31 120.5
C31 C32 C27 122.6(9)
C31 C32 H32 118.7
C27 C32 H32 118.7
C34 C33 C38 117.7(9)
C34 C33 C21 120.6(8)
C38 C33 C21 121.7(8)
C33 C34 C35 120.5(9)
C33 C34 H34 119.7
C35 C34 H34 119.7
C34 C35 C36 120.2(10)
C34 C35 H35 119.9
C36 C35 H35 119.9
C37 C36 C35 119.7(10)
C37 C36 H36 120.2
C35 C36 H36 120.2
C36 C37 C38 119.8(10)
C36 C37 H37 120.1
C38 C37 H37 120.1
C37 C38 C33 122.1(10)
C37 C38 H38 118.9
C33 C38 H38 118.9
Si1 C39 H39A 109.5
Si1 C39 H39B 109.5
H39A C39 H39B 109.5
Si1 C39 H39C 109.5
H39A C39 H39C 109.5
H39B C39 H39C 109.5
Si1 C40 H40A 109.5
Si1 C40 H40B 109.5
H40A C40 H40B 109.5
Si1 C40 H40C 109.5
H40A C40 H40C 109.5
H40B C40 H40C 109.5
Si1 C41 H41A 109.5
Si1 C41 H41B 109.5
H41A C41 H41B 109.5
Si1 C41 H41C 109.5
H41A C41 H41C 109.5
H41B C41 H41C 109.5
Si2 C42 H42A 109.5
Si2 C42 H42B 109.5
H42A C42 H42B 109.5
Si2 C42 H42C 109.5
H42A C42 H42C 109.5
H42B C42 H42C 109.5
Si2 C43 H43A 109.5
Si2 C43 H43B 109.5
H43A C43 H43B 109.5
Si2 C43 H43C 109.5
H43A C43 H43C 109.5
H43B C43 H43C 109.5
Si2 C44 H44A 109.5
Si2 C44 H44B 109.5
H44A C44 H44B 109.5
Si2 C44 H44C 109.5
H44A C44 H44C 109.5
H44B C44 H44C 109.5
C46 C45 C50 118.5(8)
C46 C45 C26 122.2(8)
C50 C45 C26 119.3(8)
C45 C46 C47 119.9(10)
C45 C46 H46 120.0
C47 C46 H46 120.0
C48 C47 C46 120.3(11)
C48 C47 H47 119.8
C46 C47 H47 119.8
C47 C48 C49 120.2(9)
C47 C48 H48 119.9
C49 C48 H48 119.9
C50 C49 C48 120.0(10)
C50 C49 H49 120.0
C48 C49 H49 120.0
C49 C50 C45 121.1(10)
C49 C50 H50 119.4
C45 C50 H50 119.4
C52 C51 C56 117.9(8)
C52 C51 C26 124.6(8)
C56 C51 C26 117.5(8)
C53 C52 C51 121.0(10)
C53 C52 H52 119.5
C51 C52 H52 119.5
C52 C53 C54 121.2(11)
C52 C53 H53 119.4
C54 C53 H53 119.4
C55 C54 C53 117.8(10)
C55 C54 H54 121.1
C53 C54 H54 121.1
C56 C55 C54 122.0(10)
C56 C55 H55 119.0
C54 C55 H55 119.0
C55 C56 C51 120.1(10)
C55 C56 H56 120.0
C51 C56 H56 120.0
C58 C57 C62 120.0
C58 C57 H57 120.0
C62 C57 H57 120.0
C59 C58 C57 120.0
C59 C58 H58 120.0
C57 C58 H58 120.0
C60 C59 C58 120.0
C60 C59 H59 120.0
C58 C59 H59 120.0
C59 C60 C61 120.0
C59 C60 H60 120.0
C61 C60 H60 120.0
C62 C61 C60 120.0
C62 C61 H61 120.0
C60 C61 H61 120.0
C61 C62 C57 120.0
C61 C62 H62 120.0
C57 C62 H62 120.0
C21 O1 Th1 162.3(6)
C26 O2 Th1 161.9(5)
C40 Si1 C41 108.5(6)
C40 Si1 C39 111.6(6)
C41 Si1 C39 105.5(5)
C40 Si1 C22 108.6(5)
C41 Si1 C22 108.1(4)
C39 Si1 C22 114.3(5)
C43 Si2 C42 108.7(5)
C43 Si2 C44 112.0(5)
C42 Si2 C44 107.2(5)
C43 Si2 C25 107.2(4)
C42 Si2 C25 105.6(4)
C44 Si2 C25 115.8(4)
O2 Th1 O1 106.8(2)
O2 Th1 C3 79.4(2)
O1 Th1 C3 110.8(2)
O2 Th1 C13 114.0(3)
O1 Th1 C13 125.0(3)
C3 Th1 C13 111.6(3)
O2 Th1 C4 94.6(2)
O1 Th1 C4 82.8(2)
C3 Th1 C4 29.1(2)
C13 Th1 C4 126.9(3)
O2 Th1 C12 86.5(2)
O1 Th1 C12 131.4(3)
C3 Th1 C12 117.6(3)
C13 Th1 C12 29.2(3)
C4 Th1 C12 144.0(3)
O2 Th1 C5 122.5(2)
O1 Th1 C5 79.6(2)
C3 Th1 C5 47.3(2)
C13 Th1 C5 105.9(3)
C4 Th1 C5 28.2(2)
C12 Th1 C5 132.3(3)
O2 Th1 C14 130.8(3)
O1 Th1 C14 96.1(3)
C3 Th1 C14 131.8(3)
C13 Th1 C14 28.9(3)
C4 Th1 C14 131.8(3)
C12 Th1 C14 47.4(3)
C5 Th1 C14 103.9(3)
O2 Th1 C11 85.1(2)
O1 Th1 C11 104.5(3)
C3 Th1 C11 144.2(3)
C13 Th1 C11 47.4(3)
C4 Th1 C11 172.5(3)
C12 Th1 C11 28.6(3)
C5 Th1 C11 150.3(3)
C14 Th1 C11 46.7(3)
O2 Th1 C2 97.2(2)
O1 Th1 C2 126.0(3)
C3 Th1 C2 28.4(2)
C13 Th1 C2 84.1(3)
C4 Th1 C2 47.0(2)
C12 Th1 C2 97.0(3)
C5 Th1 C2 47.1(2)
C14 Th1 C2 103.6(3)
C11 Th1 C2 125.6(3)
O2 Th1 C15 110.3(3)
O1 Th1 C15 85.5(3)
C3 Th1 C15 158.4(3)
C13 Th1 C15 47.0(3)
C4 Th1 C15 154.7(3)
C12 Th1 C15 46.7(3)
C5 Th1 C15 127.3(3)
C14 Th1 C15 28.2(3)
C11 Th1 C15 28.0(3)
C2 Th1 C15 130.1(3)
O2 Th1 C1 124.8(2)
O1 Th1 C1 104.5(2)
C3 Th1 C1 47.0(2)
C13 Th1 C1 81.2(3)
C4 Th1 C1 46.3(2)
C12 Th1 C1 105.1(3)
C5 Th1 C1 28.0(2)
C14 Th1 C1 88.7(3)
C11 Th1 C1 128.5(3)
C2 Th1 C1 28.8(2)
C15 Th1 C1 116.6(3)

loop_
_geom_bond_atom_site_label_1
_geom_bond_atom_site_label_2
_geom_bond_distance
C1 C5 1.401(12)
C1 C2 1.451(12)
C1 C6 1.501(12)
C1 Th1 2.936(9)
C2 C3 1.405(12)
C2 C7 1.494(12)
C2 Th1 2.890(9)
C3 C4 1.422(12)
C3 C8 1.502(12)
C3 Th1 2.825(9)
C4 C5 1.388(12)
C4 C9 1.528(12)
C4 Th1 2.840(8)
C5 C10 1.498(12)
C5 Th1 2.857(9)
C6 H6A 0.9800
C6 H6B 0.9800
C6 H6C 0.9800
C7 H7A 0.9800
C7 H7B 0.9800
C7 H7C 0.9800
C8 H8A 0.9800
C8 H8B 0.9800
C8 H8C 0.9800
C9 H9A 0.9800
C9 H9B 0.9800
C9 H9C 0.9800
C10 H10A 0.9800
C10 H10B 0.9800
C10 H10C 0.9800
C11 C15 1.403(14)
C11 C12 1.415(14)
C11 C16 1.489(14)
C11 Th1 2.885(9)
C12 C13 1.430(13)
C12 C17 1.504(13)
C12 Th1 2.847(9)
C13 C14 1.424(13)
C13 C18 1.504(14)
C13 Th1 2.836(8)
C14 C15 1.408(14)
C14 C19 1.501(13)
C14 Th1 2.863(8)
C15 C20 1.483(14)
C15 Th1 2.917(9)
C16 H16A 0.9800
C16 H16B 0.9800
C16 H16C 0.9800
C17 H17A 0.9800
C17 H17B 0.9800
C17 H17C 0.9800
C18 H18A 0.9800
C18 H18B 0.9800
C18 H18C 0.9800
C19 H19A 0.9800
C19 H19B 0.9800
C19 H19C 0.9800
C20 H20A 0.9800
C20 H20B 0.9800
C20 H20C 0.9800
C21 O1 1.405(10)
C21 C27 1.520(12)
C21 C33 1.557(12)
C21 C22 1.570(12)
C22 C23 1.333(12)
C22 Si1 1.892(9)
C23 C24 1.261(12)
C24 C25 1.329(12)
C25 C26 1.540(12)
C25 Si2 1.901(9)
C26 O2 1.416(10)
C26 C45 1.536(11)
C26 C51 1.539(12)
C27 C28 1.378(12)
C27 C32 1.390(12)
C28 C29 1.405(14)
C28 H28 0.9500
C29 C30 1.406(16)
C29 H29 0.9500
C30 C31 1.356(15)
C30 H30 0.9500
C31 C32 1.388(13)
C31 H31 0.9500
C32 H32 0.9500
C33 C34 1.379(13)
C33 C38 1.392(13)
C34 C35 1.386(14)
C34 H34 0.9500
C35 C36 1.397(16)
C35 H35 0.9500
C36 C37 1.354(17)
C36 H36 0.9500
C37 C38 1.377(15)
C37 H37 0.9500
C38 H38 0.9500
C39 Si1 1.879(11)
C39 H39A 0.9800
C39 H39B 0.9800
C39 H39C 0.9800
C40 Si1 1.863(12)
C40 H40A 0.9800
C40 H40B 0.9800
C40 H40C 0.9800
C41 Si1 1.865(11)
C41 H41A 0.9800
C41 H41B 0.9800
C41 H41C 0.9800
C42 Si2 1.847(10)
C42 H42A 0.9800
C42 H42B 0.9800
C42 H42C 0.9800
C43 Si2 1.835(12)
C43 H43A 0.9800
C43 H43B 0.9800
C43 H43C 0.9800
C44 Si2 1.886(10)
C44 H44A 0.9800
C44 H44B 0.9800
C44 H44C 0.9800
C45 C46 1.391(13)
C45 C50 1.394(13)
C46 C47 1.402(13)
C46 H46 0.9500
C47 C48 1.361(16)
C47 H47 0.9500
C48 C49 1.388(16)
C48 H48 0.9500
C49 C50 1.370(12)
C49 H49 0.9500
C50 H50 0.9500
C51 C52 1.380(13)
C51 C56 1.407(12)
C52 C53 1.375(15)
C52 H52 0.9500
C53 C54 1.387(17)
C53 H53 0.9500
C54 C55 1.373(16)
C54 H54 0.9500
C55 C56 1.372(14)
C55 H55 0.9500
C56 H56 0.9500
C57 C58 1.3900
C57 C62 1.3900
C57 H57 0.9500
C58 C59 1.3900
C58 H58 0.9500
C59 C60 1.3900
C59 H59 0.9500
C60 C61 1.3900
C60 H60 0.9500
C61 C62 1.3900
C61 H61 0.9500
C62 H62 0.9500
O1 Th1 2.178(6)
O2 Th1 2.158(6)
